data_2021020
loop_
_publ_author_name
'Mahieu, Aur\'elien'
'Willart, Jean-Fran\,cois'
'Guerain, Mathieu'
'Derollez, Patrick'
'Dan\'ede, Florence'
'Descamps, Marc'

_publ_section_title
;
 Structure determination of phase II of the antifungal drug griseofulvin
 by powder X-ray diffraction
;
_journal_issue 3
_journal_name_full 'Acta Crystallographica Section C'
_journal_page_first
;
;
_journal_paper_doi 10.1107/S2053229618001845
_journal_volume 74
_journal_year 2018
_chemical_formula_iupac 'C17 H17 Cl O6'
_chemical_formula_moiety 'C17 H17 Cl O6'
_chemical_formula_sum 'C17 H17 Cl O6'
_chemical_formula_weight 352.76
_chemical_name_common Griseofulvin
_chemical_name_systematic
(2<i>S</i>,6'<i>R</i>)-7-Chloro-2',4,6-trimethoxy-6'-methyl-3<i>H</i>,4'<i>H</i>-spiro[1-benzofuran-2,1'-cyclohex-2-ene]-3,4'-dione
_space_group_IT_number 19
_symmetry_cell_setting orthorhombic
_symmetry_space_group_name_Hall 'P 2ac 2ab'
_symmetry_space_group_name_H-M 'P 21 21 21'
_cell_angle_alpha 90
_cell_angle_beta 90
_cell_angle_gamma 90
_cell_formula_units_Z 8
_cell_length_a 11.76250(11)
_cell_length_b 12.00313(13)
_cell_length_c 24.2755(2)
_cell_measurement_reflns_used 30
_cell_measurement_temperature 293
_cell_measurement_theta_max 20
_cell_measurement_theta_min 5
_cell_volume 3427.38(6)
_diffrn_ambient_temperature 293
_diffrn_measurement_device_type 'powder diffractometer'
_diffrn_radiation_type synchrotron
_diffrn_radiation_wavelength 1.23922
_exptl_absorpt_coefficient_mu 1.172
_exptl_crystal_density_diffrn 1.3673
_exptl_crystal_F_000 1472
_pd_char_colour white
_pd_meas_2theta_range_inc 0.01
_pd_meas_2theta_range_max 59.990
_pd_meas_2theta_range_min 5.000
_pd_meas_number_of_points 5500
_pd_proc_2theta_range_inc 0.01
_pd_proc_2theta_range_max 59.99
_pd_proc_2theta_range_min 5
_pd_proc_ls_background_function 'Manual background combined with 20 Legendre polynoms'
_pd_proc_ls_pref_orient_corr none
_pd_proc_ls_profile_function Pseudo-Voigt
_pd_proc_ls_prof_R_factor 0.0586
_pd_proc_ls_prof_wR_expected 0.0580
_pd_proc_ls_prof_wR_factor 0.0785
_pd_spec_mount_mode transmission
_pd_spec_shape cylinder
_refine_ls_goodness_of_fit_all 1.35
_refine_ls_hydrogen_treatment constr
_refine_ls_number_constraints 182
_refine_ls_number_parameters 173
_refine_ls_number_restraints 132
_refine_ls_R_factor_all 0.0985
_refine_ls_R_factor_gt 0.0703
_refine_ls_shift/su_max 0.0383
_refine_ls_shift/su_mean 0.0033
_refine_ls_weighting_scheme sigma
_refine_ls_wR_factor_all 0.0706
_refine_ls_wR_factor_gt 0.0663
_cod_data_source_file cu3124sup1.cif
_cod_data_source_block I
_cod_database_code 2021020

loop_
_space_group_symop_id
_space_group_symop_operation_xyz
1 x,y,z
2 -x+1/2,-y,z+1/2
3 -x,y+1/2,-z+1/2
4 x+1/2,-y+1/2,-z

loop_
_atom_site_type_symbol
_atom_site_label
_atom_site_fract_x
_atom_site_fract_y
_atom_site_fract_z
_atom_site_U_iso_or_equiv
_atom_site_adp_type
_atom_site_calc_flag
_atom_site_occupancy
C C4a 0.1669(8) -0.0146(8) 0.8980(3) 0.0545(13) Uiso d 1
C C5a 0.0970(9) -0.1028(9) 0.8799(4) 0.0545(13) Uiso d 1
C C6a -0.0011(8) -0.0815(8) 0.8467(3) 0.0545(13) Uiso d 1
C C7a -0.0292(6) 0.0287(8) 0.8317(3) 0.0545(13) Uiso d 1
C C8a 0.0398(7) 0.1147(8) 0.8497(4) 0.0545(13) Uiso d 1
C C9a 0.1352(8) 0.0931(8) 0.8820(4) 0.0545(13) Uiso d 1
C C3a 0.1889(12) 0.2005(8) 0.8930(7) 0.0545(13) Uiso d 1
C C2a 0.1132(9) 0.2883(8) 0.8640(4) 0.0545(13) Uiso d 1
C C6'a 0.1788(11) 0.3547(10) 0.8206(5) 0.0545(13) Uiso d 1
C C5'a 0.2453(11) 0.4549(11) 0.8446(6) 0.0545(13) Uiso d 1
C C4'a 0.1726(17) 0.5287(11) 0.8831(10) 0.0545(13) Uiso d 1
C C3'a 0.0775(14) 0.4766(10) 0.9125(7) 0.0545(13) Uiso d 1
C C2'a 0.0586(14) 0.3647(9) 0.9079(6) 0.0545(13) Uiso d 1
O O2a 0.2612(9) -0.0279(9) 0.9296(4) 0.048(2) Uiso d 1
C C12a 0.2973(18) -0.1353(12) 0.9411(9) 0.0545(13) Uiso d 1
O O4a -0.0714(9) -0.1652(10) 0.8282(5) 0.048(2) Uiso d 1
C C13a -0.0463(18) -0.2773(11) 0.8455(10) 0.0545(13) Uiso d 1
Cl Cl1a -0.1476(6) 0.0588(6) 0.7914(3) 0.0545(13) Uiso d 1
O O1a 0.0258(10) 0.2249(9) 0.8359(6) 0.048(2) Uiso d 1
O O3a 0.2769(11) 0.2221(10) 0.9202(6) 0.048(2) Uiso d 1
O O6a -0.0192(13) 0.3071(10) 0.9388(6) 0.048(2) Uiso d 1
C C11a -0.0727(19) 0.3635(12) 0.9821(8) 0.0545(13) Uiso d 1
O O5a 0.1987(13) 0.6276(11) 0.8894(6) 0.048(2) Uiso d 1
C C10a 0.2508(13) 0.2840(15) 0.7821(7) 0.0545(13) Uiso d 1
H H25a 0.217757 0.207412 0.779588 0.0655 Uiso d 1
H H26a 0.330173 0.279367 0.796685 0.0655 Uiso d 1
H H27a 0.251936 0.318719 0.744633 0.0655 Uiso d 1
H H28a -0.12094 0.310017 1.003352 0.0655 Uiso d 1
H H29a -0.121137 0.424548 0.966828 0.0655 Uiso d 1
H H30a -0.013847 0.395903 1.007100 0.0655 Uiso d 1
H H31a 0.318169 -0.173823 0.905955 0.0655 Uiso d 1
H H32a 0.234618 -0.177272 0.959651 0.0655 Uiso d 1
H H33a 0.365066 -0.132447 0.965874 0.0655 Uiso d 1
H H34a -0.101762 -0.32983 0.828276 0.0655 Uiso d 1
H H35a -0.052183 -0.282292 0.886550 0.0655 Uiso d 1
H H36a 0.032587 -0.29744 0.833809 0.0655 Uiso d 1
H H37a 0.313372 0.427176 0.865099 0.0655 Uiso d 1
H H38a 0.276045 0.501287 0.813821 0.0655 Uiso d 1
H H39a 0.026218 0.523151 0.93593 0.0655 Uiso d 1
H H40a 0.117815 0.38701 0.796705 0.0655 Uiso d 1
H H41a 0.116325 -0.181085 0.890388 0.0655 Uiso d 1
C C4b 0.3427(8) 0.3003(8) 0.5995(4) 0.0545(13) Uiso d 1
C C5b 0.4094(8) 0.3841(10) 0.6238(4) 0.0545(13) Uiso d 1
C C6b 0.4947(7) 0.3583(9) 0.6638(3) 0.0545(13) Uiso d 1
C C7b 0.5110(6) 0.2456(8) 0.6787(3) 0.0545(13) Uiso d 1
C C8b 0.4441(8) 0.1644(9) 0.6542(4) 0.0545(13) Uiso d 1
C C9b 0.3623(8) 0.1924(8) 0.6156(4) 0.0545(13) Uiso d 1
C C3b 0.3112(13) 0.0885(8) 0.5969(7) 0.0545(13) Uiso d 1
C C2b 0.3814(9) -0.0043(8) 0.6249(4) 0.0545(13) Uiso d 1
C C6'b 0.4546(10) -0.0715(10) 0.5840(5) 0.0545(13) Uiso d 1
C C5'b 0.3873(13) -0.1661(11) 0.5561(5) 0.0545(13) Uiso d 1
C C4'b 0.3136(19) -0.2355(11) 0.5964(7) 0.0545(13) Uiso d 1
C C3'b 0.2665(15) -0.1790(11) 0.6452(6) 0.0545(13) Uiso d 1
C C2'b 0.3020(14) -0.0751(10) 0.6594(6) 0.0545(13) Uiso d 1
O O2b 0.2606(9) 0.3171(9) 0.5616(4) 0.048(2) Uiso d 1
C C12b 0.2358(14) 0.4274(12) 0.5462(9) 0.0545(13) Uiso d 1
O O4b 0.5621(9) 0.4365(10) 0.6887(5) 0.048(2) Uiso d 1
C C13b 0.5391(15) 0.5520(11) 0.6790(10) 0.0545(13) Uiso d 1
Cl Cl1b 0.6117(6) 0.2041(6) 0.7267(3) 0.0545(13) Uiso d 1
O O1b 0.4553(11) 0.0517(9) 0.6623(5) 0.048(2) Uiso d 1
O O3b 0.2323(12) 0.0734(10) 0.5640(6) 0.048(2) Uiso d 1
O O6b 0.2615(13) -0.0165(10) 0.7039(6) 0.048(2) Uiso d 1
C C11b 0.1727(15) -0.0687(14) 0.7344(8) 0.0545(13) Uiso d 1
O O5b 0.2920(14) -0.3338(10) 0.5858(6) 0.048(2) Uiso d 1
C C10b 0.5175(15) 0.0019(15) 0.5410(7) 0.0545(13) Uiso d 1
H H25b 0.594901 0.021226 0.55512 0.0655 Uiso d 1
H H26b 0.524864 -0.039997 0.505551 0.0655 Uiso d 1
H H27b 0.473252 0.071871 0.534537 0.0655 Uiso d 1
H H28b 0.142271 -0.015394 0.762348 0.0655 Uiso d 1
H H29b 0.110277 -0.091239 0.70869 0.0655 Uiso d 1
H H30b 0.203261 -0.13627 0.753412 0.0655 Uiso d 1
H H31b 0.239949 0.476713 0.579336 0.0655 Uiso d 1
H H32b 0.292129 0.453025 0.518110 0.0655 Uiso d 1
H H33b 0.157446 0.430859 0.530211 0.0655 Uiso d 1
H H34b 0.458768 0.568923 0.689663 0.0655 Uiso d 1
H H35b 0.592021 0.598518 0.701585 0.0655 Uiso d 1
H H36b 0.550316 0.56911 0.639092 0.0655 Uiso d 1
H H37b 0.440979 -0.216494 0.536203 0.0655 Uiso d 1
H H38b 0.337822 -0.13426 0.526558 0.0655 Uiso d 1
H H39b 0.207766 -0.217472 0.668074 0.0655 Uiso d 1
H H40b 0.515327 -0.106748 0.607015 0.0655 Uiso d 1
H H41b 0.396967 0.46347 0.612865 0.0655 Uiso d 1

loop_
_atom_type_symbol
_atom_type_scat_dispersion_real
_atom_type_scat_dispersion_imag
_atom_type_scat_source
C 0.0125 0.0059 'International Tables Vol C tables 4.2.6.8 and 6.1.1.1'
H 0.0000 0.0000 'International Tables Vol C tables 4.2.6.8 and 6.1.1.1'
Cl 0.3064 0.4744 'International Tables Vol C tables 4.2.6.8 and 6.1.1.1'
O 0.0353 0.0211 'International Tables Vol C tables 4.2.6.8 and 6.1.1.1'

loop_
_geom_angle_atom_site_label_1
_geom_angle_atom_site_label_2
_geom_angle_atom_site_label_3
_geom_angle
_geom_angle_publ_flag
C5a C4a C9a 116.8(8) y
C5a C4a O2a 124.4(10) y
C9a C4a O2a 118.9(9) y
C4a C5a C6a 120.8(9) y
C4a C5a H41a 119.6 ?
C6a C5a H41a 119.6 ?
C5a C6a C7a 120.1(9) y
C5a C6a O4a 122.5(10) y
C7a C6a O4a 117.4(8) y
C6a C7a C8a 118.7(7) y
C7a C8a C9a 120.8(9) y
C7a C8a O1a 124.8(9) y
C9a C8a O1a 114.3(9) y
C4a C9a C8a 122.8(9) y
C4a C9a C3a 130.5(10) y
C8a C9a C3a 106.7(9) y
C9a C3a C2a 105.6(11) y
C9a C3a O3a 129.4(12) y
C2a C3a O3a 124.9(10) y
C3a C2a C6'a 112.2(9) y
C3a C2a C2'a 109.3(10) y
C3a C2a O1a 105.3(9) y
C6'a C2a C2'a 112.0(9) y
C6'a C2a O1a 107.8(9) y
C2'a C2a O1a 110.0(10) y
C2a C6'a C5'a 113.5(10) y
C2a C6'a C10a 114.5(10) y
C2a C6'a H40a 103.89 ?
C5'a C6'a C10a 112.6(11) y
C5'a C6'a H40a 106.21 ?
C10a C6'a H40a 105.06 ?
C6'a C5'a C4'a 113.2(11) y
C6'a C5'a H37a 109.47 ?
C6'a C5'a H38a 109.47 ?
C4'a C5'a H37a 109.47 ?
C4'a C5'a H38a 109.47 ?
H37a C5'a H38a 105.47 ?
C5'a C4'a C3'a 118.1(12) y
C5'a C4'a O5a 119.2(17) y
C3'a C4'a O5a 122.6(18) y
C4'a C3'a C2'a 120.2(15) y
C4'a C3'a H39a 119.9 ?
C2'a C3'a H39a 119.9 ?
C2a C2'a C3'a 124.9(14) y
C2a C2'a O6a 110.8(10) y
C3'a C2'a O6a 124.0(14) y
C4a O2a C12a 118.2(12) y
O2a C12a H31a 109.47 ?
O2a C12a H32a 109.47 ?
O2a C12a H33a 109.47 ?
H31a C12a H32a 109.47 ?
H31a C12a H33a 109.47 ?
H32a C12a H33a 109.47 ?
C6a O4a C13a 117.6(12) y
O4a C13a H34a 109.47 ?
O4a C13a H35a 109.47 ?
O4a C13a H36a 109.47 ?
H34a C13a H35a 109.47 ?
H34a C13a H36a 109.47 ?
H35a C13a H36a 109.47 ?
C8a O1a C2a 107.8(10) y
C2'a O6a C11a 117.9(13) y
O6a C11a H28a 109.47 ?
O6a C11a H29a 109.47 ?
O6a C11a H30a 109.47 ?
H28a C11a H29a 109.47 ?
H28a C11a H30a 109.47 ?
H29a C11a H30a 109.47 ?
C6'a C10a H25a 109.47 ?
C6'a C10a H26a 109.47 ?
C6'a C10a H27a 109.47 ?
H25a C10a H26a 109.47 ?
H25a C10a H27a 109.47 ?
H26a C10a H27a 109.47 ?
C6a C7a Cl1a 121.8(7) y
C8a C7a Cl1a 119.5(7) y
C5b C4b C9b 117.5(9) y
C5b C4b O2b 125.4(10) y
C9b C4b O2b 117.0(9) y
C4b C5b C6b 121.5(10) y
C4b C5b H41b 119.27 ?
C6b C5b H41b 119.27 ?
C5b C6b C7b 118.4(8) y
C5b C6b O4b 123.9(10) y
C7b C6b O4b 117.7(8) y
C6b C7b C8b 119.1(7) y
C7b C8b C9b 120.9(9) y
C7b C8b O1b 125.2(9) y
C9b C8b O1b 113.7(9) y
C4b C9b C8b 122.6(9) y
C4b C9b C3b 130.6(10) y
C8b C9b C3b 106.8(10) y
C9b C3b C2b 105.1(11) y
C9b C3b O3b 129.5(11) y
C2b C3b O3b 125.4(10) y
C3b C2b C6'b 113.1(9) y
C3b C2b C2'b 108.5(10) y
C3b C2b O1b 105.4(9) y
C6'b C2b C2'b 114.0(9) y
C6'b C2b O1b 108.4(9) y
C2'b C2b O1b 106.8(9) y
C2b C6'b C5'b 112.4(10) y
C2b C6'b C10b 113.7(10) y
C2b C6'b H40b 105.07 ?
C5'b C6'b C10b 111.6(11) y
C5'b C6'b H40b 107.52 ?
C10b C6'b H40b 106 ?
C6'b C5'b C4'b 114.0(11) y
C6'b C5'b H37b 109.47 ?
C6'b C5'b H38b 109.47 ?
C4'b C5'b H37b 109.47 ?
C4'b C5'b H38b 109.47 ?
H37b C5'b H38b 104.52 ?
C5'b C4'b C3'b 118.0(11) y
C5'b C4'b O5b 119.9(15) y
C3'b C4'b O5b 122.0(16) y
C4'b C3'b C2'b 120.8(14) y
C4'b C3'b H39b 119.61 ?
C2'b C3'b H39b 119.61 ?
C2b C2'b C3'b 124.2(13) y
C2b C2'b O6b 111.2(11) y
C3'b C2'b O6b 124.3(14) y
C4b O2b C12b 118.0(12) y
O2b C12b H31b 109.47 ?
O2b C12b H32b 109.47 ?
O2b C12b H33b 109.47 ?
H31b C12b H32b 109.47 ?
H31b C12b H33b 109.47 ?
H32b C12b H33b 109.47 ?
C6b O4b C13b 118.8(12) y
O4b C13b H34b 109.47 ?
O4b C13b H35b 109.47 ?
O4b C13b H36b 109.47 ?
H34b C13b H35b 109.47 ?
H34b C13b H36b 109.47 ?
H35b C13b H36b 109.47 ?
C8b O1b C2b 108.4(9) y
C2'b O6b C11b 115.9(13) y
O6b C11b H28b 109.47 ?
O6b C11b H29b 109.47 ?
O6b C11b H30b 109.47 ?
H28b C11b H29b 109.47 ?
H28b C11b H30b 109.47 ?
H29b C11b H30b 109.47 ?
C6'b C10b H25b 109.47 ?
C6'b C10b H26b 109.47 ?
C6'b C10b H27b 109.47 ?
H25b C10b H26b 109.47 ?
H25b C10b H27b 109.47 ?
H26b C10b H27b 109.47 ?
C6b C7b Cl1b 122.6(7) y
C8b C7b Cl1b 118.3(7) y

loop_
_geom_bond_atom_site_label_1
_geom_bond_atom_site_label_2
_geom_bond_distance
_geom_bond_publ_flag
C2a C6'a 1.530(15) y
C2a C2'a 1.545(17) y
C2a O1a 1.450(16) y
C3a C2a 1.549(16) y
C3a O3a 1.26(2) y
C4a C5a 1.410(14) y
C4a C9a 1.401(14) y
C4a O2a 1.357(13) y
C5a C6a 1.431(13) y
C5a H41a 1 ?
C6a C7a 1.411(14) y
C6a O4a 1.376(15) y
C7a C8a 1.383(13) y
C8a C9a 1.393(13) y
C8a O1a 1.375(15) y
C9a C3a 1.460(15) y
C2'a O6a 1.37(2) y
C3'a C2'a 1.365(17) y
C3'a H39a 1 ?
C4'a C3'a 1.47(3) y
C4'a O5a 1.24(2) y
C5'a C4'a 1.54(2) y
C5'a H37a 1 ?
C5'a H38a 1 ?
C6'a C5'a 1.549(18) y
C6'a C10a 1.52(2) y
C6'a H40a 1 ?
O2a C12a 1.386(19) y
C12a H31a 1 ?
C12a H32a 1 ?
C12a H33a 1 ?
O4a C13a 1.440(19) y
C13a H34a 1 ?
C13a H35a 1 ?
C13a H36a 1 ?
O6a C11a 1.40(2) y
C7a Cl1a 1.7400(10) y
C11a H28a 1 ?
C11a H29a 1 ?
C11a H30a 1 ?
C10a H25a 1 ?
C10a H26a 1 ?
C10a H27a 1 ?
C2b C6'b 1.542(16) y
C2b C2'b 1.515(17) y
C2b O1b 1.424(15) y
C3b C2b 1.544(16) y
C3b O3b 1.24(2) y
C4b C5b 1.404(14) y
C4b C9b 1.372(14) y
C4b O2b 1.350(14) y
C5b C6b 1.430(13) y
C5b H41b 1 ?
C6b C7b 1.413(14) y
C6b O4b 1.369(15) y
C7b C8b 1.387(13) y
C8b C9b 1.384(13) y
C8b O1b 1.374(15) y
C9b C3b 1.457(15) y
C2'b O6b 1.373(19) y
C3'b C2'b 1.360(19) y
C3'b H39b 1 ?
C4'b C3'b 1.47(2) y
C4'b O5b 1.234(19) y
C5'b C4'b 1.55(2) y
C5'b H37b 1 ?
C5'b H38b 1 ?
C6'b C5'b 1.541(18) y
C6'b C10b 1.55(2) y
C6'b H40b 1 ?
O2b C12b 1.406(19) y
C12b H31b 1 ?
C12b H32b 1 ?
C12b H33b 1 ?
O4b C13b 1.432(18) y
C13b H34b 1 ?
C13b H35b 1 ?
C13b H36b 1 ?
O6b C11b 1.43(2) y
C11b H28b 1 ?
C11b H29b 1 ?
C11b H30b 1 ?
C10b H25b 1 ?
C10b H26b 1 ?
C10b H27b 1 ?
C7b Cl1b 1.7300(10) y

loop_
_geom_hbond_atom_site_label_D
_geom_hbond_atom_site_label_H
_geom_hbond_atom_site_label_A
_geom_hbond_site_symmetry_A
_geom_hbond_distance_DH
_geom_hbond_distance_HA
_geom_hbond_distance_DA
_geom_hbond_angle_DHA
C13a H36a O5a 1_545 1.00 2.54 3.28(3) 130.00
C5a H41a O5a 1_545 1.00 2.49 3.459(18) 162.17
C11a H28a O3a 4_457 1.00 2.24 3.13(2) 147.00
C11a H29a O3b 3_556 1.00 2.34 3.34(2) 177.00

loop_
_geom_torsion_atom_site_label_1
_geom_torsion_atom_site_label_2
_geom_torsion_atom_site_label_3
_geom_torsion_atom_site_label_4
_geom_torsion
C9a C4a C5a C6a 0.1(13)
O2a C4a C5a C6a 179.9(9)
C5a C4a C9a C8a -0.1(13)
C5a C4a C9a C3a -179.1(12)
O2a C4a C9a C8a -179.9(9)
O2a C4a C9a C3a 0.9(17)
C5a C4a O2a C12a 5.6(17)
C9a C4a O2a C12a -174.3(13)
C4a C5a C6a C7a -0.1(13)
C4a C5a C6a O4a -180.00(5)
C5a C6a C7a C8a 0.00(2)
C5a C6a C7a Cl1a -180.00(4)
O4a C6a C7a C8a 180.00(13)
O4a C6a C7a Cl1a -0.1(11)
C5a C6a O4a C13a 2.9(17)
C7a C6a O4a C13a -177.1(12)
C6a C7a C8a C9a 0.00(10)
C6a C7a C8a O1a 176.6(9)
Cl1a C7a C8a C9a -180.00(4)
Cl1a C7a C8a O1a -3.4(13)
C7a C8a C9a C4a 0.00(10)
C7a C8a C9a C3a 179.3(10)
O1a C8a C9a C4a -176.9(10)
O1a C8a C9a C3a 2.4(13)
C7a C8a O1a C2a 178.6(9)
C9a C8a O1a C2a -4.6(13)
C4a C9a C3a C2a 180.0(3)
C4a C9a C3a O3a -1(3)
C8a C9a C3a C2a 0.8(13)
C8a C9a C3a O3a -179.9(16)
C9a C3a C2a C6'a -120.3(11)
C9a C3a C2a C2'a 114.8(12)
C9a C3a C2a O1a -3.3(13)
O3a C3a C2a C6'a 60.4(19)
O3a C3a C2a C2'a -64.5(19)
O3a C3a C2a O1a 177.4(15)
C3a C2a C6'a C5'a -84.4(12)
C3a C2a C6'a C10a 46.7(14)
C2'a C2a C6'a C5'a 39.0(14)
C2'a C2a C6'a C10a 170.1(11)
O1a C2a C6'a C5'a 160.1(10)
O1a C2a C6'a C10a -68.8(13)
C3a C2a C2'a C3'a 116.9(16)
C3a C2a C2'a O6a -68.4(15)
C3a C2a C2'a C11a -66(2)
C6'a C2a C2'a C3'a -8(2)
C6'a C2a C2'a O6a 166.7(12)
C6'a C2a C2'a C11a 169.0(15)
O1a C2a C2'a C3'a -128.0(16)
O1a C2a C2'a O6a 46.8(15)
O1a C2a C2'a C11a 49(2)
C3a C2a O1a C8a 4.7(13)
C6'a C2a O1a C8a 124.6(10)
C2'a C2a O1a C8a -113.0(10)
C2a C6'a C5'a C4'a -48.9(16)
C10a C6'a C5'a C4'a 179.1(13)
C6'a C5'a C4'a C3'a 28(2)
C6'a C5'a C4'a O5a -154.8(17)
C5'a C4'a C3'a C2'a 4(3)
O5a C4'a C3'a C2'a -174.0(19)
C4'a C3'a C2'a C2a -14(3)
C4'a C3'a C2'a O6a 171.8(17)
C4'a C3'a C2'a C11a 167.7(16)
C2a C2'a O6a C11a 177.2(14)
C3'a C2'a O6a C11a -8(3)
C2a C2'a C11a O6a -4(2)
C3'a C2'a C11a O6a 173(2)
C9b C4b C5b C6b 0.1(14)
O2b C4b C5b C6b 179.9(9)
C5b C4b C9b C8b 0.0000(18)
C5b C4b C9b C3b -177.5(12)
O2b C4b C9b C8b -179.9(9)
O2b C4b C9b C3b 2.5(17)
C5b C4b O2b C12b -2.6(17)
C9b C4b O2b C12b 177.4(12)
C4b C5b C6b C7b 0.00(16)
C4b C5b C6b O4b 179.9(9)
C5b C6b C7b C8b 0.00(3)
C5b C6b C7b Cl1b -180.00(4)
O4b C6b C7b C8b -180.00(3)
O4b C6b C7b Cl1b 0.1(11)
C5b C6b O4b C13b 6.9(17)
C7b C6b O4b C13b -173.2(12)
C6b C7b C8b C9b 0.1(13)
C6b C7b C8b O1b 175.9(9)
Cl1b C7b C8b C9b -180.00(3)
Cl1b C7b C8b O1b -4.1(13)
C7b C8b C9b C4b 0.00(13)
C7b C8b C9b C3b 178.0(10)
O1b C8b C9b C4b -176.3(9)
O1b C8b C9b C3b 1.7(13)
C7b C8b O1b C2b -172.7(9)
C9b C8b O1b C2b 3.4(13)
C4b C9b C3b C2b 172.2(10)
C4b C9b C3b O3b -5(3)
C8b C9b C3b C2b -5.6(13)
C8b C9b C3b O3b 177.5(16)
C9b C3b C2b C6'b -110.8(11)
C9b C3b C2b C2'b 121.6(11)
C9b C3b C2b O1b 7.5(13)
O3b C3b C2b C6'b 66.3(19)
O3b C3b C2b C2'b -61.3(19)
O3b C3b C2b O1b -175.4(15)
C3b C2b C6'b C5'b -84.2(12)
C3b C2b C6'b C10b 43.7(14)
C2'b C2b C6'b C5'b 40.5(14)
C2'b C2b C6'b C10b 168.4(11)
O1b C2b C6'b C5'b 159.3(10)
O1b C2b C6'b C10b -72.8(13)
C3b C2b C2'b C4'b 108.6(9)
C3b C2b C2'b C3'b 105.3(16)
C3b C2b C2'b O6b -68.4(14)
C6'b C2b C2'b C4'b -18.5(11)
C6'b C2b C2'b C3'b -21.8(19)
C6'b C2b C2'b O6b 164.5(11)
O1b C2b C2'b C4'b -138.3(9)
O1b C2b C2'b C3'b -141.5(15)
O1b C2b C2'b O6b 44.7(15)
C3b C2b O1b C8b -6.7(13)
C6'b C2b O1b C8b 114.7(10)
C2'b C2b O1b C8b -122.0(10)
C2b C6'b C5'b C4'b -45.5(15)
C10b C6'b C5'b C4'b -174.5(13)
C6'b C5'b C4'b C3'b 31(2)
C6'b C5'b C4'b C2'b 26.0(13)
C6'b C5'b C4'b O5b -151.9(17)
C5'b C4'b C3'b C2'b -11(2)
O5b C4'b C3'b C2'b 172.2(18)
C5'b C4'b C2'b C2b -4.4(12)
C5'b C4'b C2'b C3'b 170(2)
C5'b C4'b C2'b O6b 169(3)
C3'b C4'b C2'b C2b -175(2)
C3'b C4'b C2'b O6b -1(3)
O5b C4'b C2'b C2b 172(3)
O5b C4'b C2'b C3'b -13(3)
O5b C4'b C2'b O6b -15(5)
C4'b C3'b C2'b C2b 6(2)
C4'b C3'b C2'b O6b 179.3(15)
C2b C2'b O6b C11b 170.6(12)
C4'b C2'b O6b C11b -2(4)
C3'b C2'b O6b C11b -3(2)

_cod_database_fobs_code 2021020
